data_4311662
loop_
_publ_author_name
'Shigehisa Akine'
'Takanori Taniguchi'
'Tatsuya Nabeshima'

_publ_contact_author_address
;
Tsukuba, Ibaraki 305-8571, Japan
;
_publ_contact_author_email nabesima@chem.tsukuba.ac.jp
_publ_contact_author_fax +81-29-853-6503
_publ_contact_author_name 'Tatsuya Nabeshima'
_publ_contact_author_phone +81-29-853-4507
_publ_section_title
;
 Cooperative Formation of Trinuclear Zinc(II) Complexes via Complexation
 of a Tetradentate Oxime Chelate Ligand, Salamo, and Zinc(II) Acetate
;
_journal_name_full 'Inorganic Chemistry'
_journal_page_first 6142
_journal_page_last 6144
_journal_paper_doi 10.1021/ic049282k
_journal_volume 43
_journal_year 2004
_chemical_formula_moiety C36H34N4O12Zn3
_chemical_formula_sum 'C36 H34 N4 O12 Zn3'
_chemical_formula_weight 910.78
_chemical_name_common '[Zn3(salamo)2(OAc)2]'
_chemical_name_systematic
; 
 ? 
;
_space_group_IT_number 14
_symmetry_cell_setting monoclinic
_symmetry_space_group_name_Hall '-P 2yab'
_symmetry_space_group_name_H-M 'P 1 21/a 1'
_atom_sites_solution_hydrogens geom
_atom_sites_solution_primary direct
_atom_sites_solution_secondary difmap
_audit_creation_method SHELXL-97
_cell_angle_alpha 90.00
_cell_angle_beta 95.253(17)
_cell_angle_gamma 90.00
_cell_formula_units_Z 2
_cell_length_a 8.3320(18)
_cell_length_b 20.420(4)
_cell_length_c 10.320(3)
_cell_measurement_reflns_used 12768
_cell_measurement_temperature 180(2)
_cell_measurement_theta_max 25.10
_cell_measurement_theta_min 1.99
_cell_volume 1748.5(7)
_computing_cell_refinement 'Rapid AUTO (Rigaku Corp.)'
_computing_data_collection 'Rapid AUTO (Rigaku Corp.)'
_computing_data_reduction 'Rapid AUTO (Rigaku Corp.)'
_computing_molecular_graphics ORTEP-3
_computing_publication_material ORTEP-3
_computing_structure_refinement 'SHELXL-97 (Sheldrick, 1997)'
_computing_structure_solution 'SHELXS-97 (Sheldrick, 1997)'
_diffrn_ambient_temperature 180(2)
_diffrn_measured_fraction_theta_full 0.998
_diffrn_measured_fraction_theta_max 0.998
_diffrn_measurement_device_type 'Rigaku R-AXIS Rapid'
_diffrn_measurement_method IP
_diffrn_radiation_monochromator graphite
_diffrn_radiation_source 'fine-focus sealed tube'
_diffrn_radiation_type MoK\a
_diffrn_radiation_wavelength 0.71069
_diffrn_reflns_av_R_equivalents 0.1085
_diffrn_reflns_av_sigmaI/netI 0.0657
_diffrn_reflns_limit_h_max 9
_diffrn_reflns_limit_h_min -9
_diffrn_reflns_limit_k_max 24
_diffrn_reflns_limit_k_min -24
_diffrn_reflns_limit_l_max 12
_diffrn_reflns_limit_l_min -11
_diffrn_reflns_number 12768
_diffrn_reflns_theta_full 25.10
_diffrn_reflns_theta_max 25.10
_diffrn_reflns_theta_min 1.99
_diffrn_standards_decay_% 0
_diffrn_standards_interval_count 0
_diffrn_standards_interval_time 0
_diffrn_standards_number 0
_exptl_absorpt_coefficient_mu 2.114
_exptl_absorpt_correction_T_max 0.7855
_exptl_absorpt_correction_T_min 0.5890
_exptl_absorpt_correction_type multi-scan
_exptl_absorpt_process_details 'Rapid AUTO (Rigaku Corp.)'
_exptl_crystal_colour 'pale yellow'
_exptl_crystal_density_diffrn 1.730
_exptl_crystal_density_method 'not measured'
_exptl_crystal_description prismatic
_exptl_crystal_F_000 928
_exptl_crystal_size_max 0.28
_exptl_crystal_size_mid 0.25
_exptl_crystal_size_min 0.12
_refine_diff_density_max 0.718
_refine_diff_density_min -0.474
_refine_diff_density_rms 0.124
_refine_ls_extinction_method none
_refine_ls_goodness_of_fit_ref 1.039
_refine_ls_hydrogen_treatment mixed
_refine_ls_matrix_type full
_refine_ls_number_parameters 251
_refine_ls_number_reflns 3109
_refine_ls_number_restraints 0
_refine_ls_restrained_S_all 1.039
_refine_ls_R_factor_all 0.0707
_refine_ls_R_factor_gt 0.0587
_refine_ls_shift/su_max 0.000
_refine_ls_shift/su_mean 0.000
_refine_ls_structure_factor_coef Fsqd
_refine_ls_weighting_details 'calc w=1/[\s^2^(Fo^2^)+(0.0749P)^2^+2.5621P] where P=(Fo^2^+2Fc^2^)/3'
_refine_ls_weighting_scheme calc
_refine_ls_wR_factor_gt 0.1379
_refine_ls_wR_factor_ref 0.1474
_reflns_number_gt 2546
_reflns_number_total 3109
_reflns_threshold_expression >2sigma(I)
_cod_data_source_file ic049282ksi20040602_085709_2.cif
_cod_data_source_block aki125
_cod_original_cell_volume 1748.5(6)
_cod_database_code 4311662

loop_
_symmetry_equiv_pos_as_xyz
'x, y, z'
'-x+1/2, y+1/2, -z'
'-x, -y, -z'
'x-1/2, -y-1/2, z'

loop_
_atom_site_label
_atom_site_type_symbol
_atom_site_fract_x
_atom_site_fract_y
_atom_site_fract_z
_atom_site_U_iso_or_equiv
_atom_site_adp_type
_atom_site_occupancy
_atom_site_symmetry_multiplicity
_atom_site_calc_flag
_atom_site_refinement_flags
_atom_site_disorder_assembly
_atom_site_disorder_group
Zn1 Zn 0.0000 0.0000 0.0000 0.0338(2) Uani 1 2 d S . .
Zn2 Zn 0.02605(7) 0.10014(3) 0.21868(5) 0.0335(2) Uani 1 1 d . . .
C1 C 0.2088(6) 0.2028(2) 0.0209(5) 0.0340(10) Uani 1 1 d . . .
C2 C 0.1644(6) 0.1402(2) -0.0290(4) 0.0351(11) Uani 1 1 d . . .
C3 C 0.2200(6) 0.1215(3) -0.1467(5) 0.0381(11) Uani 1 1 d . . .
H1 H 0.1866 0.0807 -0.1845 0.046 Uiso 1 1 calc R . .
C4 C 0.3228(6) 0.1611(3) -0.2098(5) 0.0419(12) Uani 1 1 d . . .
H2 H 0.3611 0.1466 -0.2889 0.050 Uiso 1 1 calc R . .
C5 C 0.3706(6) 0.2213(3) -0.1592(5) 0.0427(12) Uani 1 1 d . . .
H3 H 0.4435 0.2479 -0.2014 0.051 Uiso 1 1 calc R . .
C6 C 0.3109(6) 0.2419(3) -0.0470(5) 0.0400(11) Uani 1 1 d . . .
H4 H 0.3395 0.2842 -0.0140 0.048 Uiso 1 1 calc R . .
O1 O 0.0695(4) 0.10052(15) 0.0310(3) 0.0377(8) Uani 1 1 d . . .
C7 C 0.1500(6) 0.2322(2) 0.1363(5) 0.0358(11) Uani 1 1 d . . .
H5 H 0.1763 0.2768 0.1536 0.043 Uiso 1 1 calc R . .
N1 N 0.0658(5) 0.20283(19) 0.2162(4) 0.0355(9) Uani 1 1 d . . .
O2 O 0.0172(5) 0.24725(16) 0.3105(3) 0.0429(8) Uani 1 1 d . . .
C8 C -0.0664(6) 0.2131(2) 0.4059(5) 0.0409(12) Uani 1 1 d . . .
H6 H -0.1270 0.1760 0.3635 0.049 Uiso 1 1 calc R . .
H7 H -0.1450 0.2431 0.4410 0.049 Uiso 1 1 calc R . .
C9 C 0.0471(6) 0.1875(3) 0.5161(5) 0.0409(12) Uani 1 1 d . . .
H8 H 0.0843 0.2247 0.5729 0.049 Uiso 1 1 calc R . .
H9 H -0.0124 0.1570 0.5688 0.049 Uiso 1 1 calc R . .
O3 O 0.1858(4) 0.15424(16) 0.4741(3) 0.0412(8) Uani 1 1 d . . .
N2 N 0.1418(5) 0.09549(18) 0.4038(4) 0.0372(10) Uani 1 1 d . . .
C10 C 0.2207(6) 0.0472(2) 0.4580(5) 0.0401(12) Uani 1 1 d . . .
H10 H 0.2766 0.0550 0.5410 0.048 Uiso 1 1 calc R . .
C11 C 0.2324(6) -0.0175(2) 0.4047(5) 0.0383(11) Uani 1 1 d . . .
C12 C 0.1670(5) -0.0367(2) 0.2791(4) 0.0330(10) Uani 1 1 d . . .
C13 C 0.2048(6) -0.0997(2) 0.2365(5) 0.0381(11) Uani 1 1 d . . .
H11 H 0.1647 -0.1138 0.1519 0.046 Uiso 1 1 calc R . .
C14 C 0.2995(6) -0.1413(2) 0.3161(5) 0.0423(12) Uani 1 1 d . . .
H12 H 0.3231 -0.1837 0.2849 0.051 Uiso 1 1 calc R . .
C15 C 0.3621(6) -0.1231(3) 0.4414(5) 0.0434(12) Uani 1 1 d . . .
H13 H 0.4267 -0.1524 0.4952 0.052 Uiso 1 1 calc R . .
C16 C 0.3276(7) -0.0620(3) 0.4840(5) 0.0447(12) Uani 1 1 d . . .
H14 H 0.3684 -0.0489 0.5691 0.054 Uiso 1 1 calc R . .
O4 O 0.0719(4) 0.00221(16) 0.2033(3) 0.0372(8) Uani 1 1 d . . .
O5 O -0.2305(4) 0.02715(16) 0.0408(3) 0.0389(8) Uani 1 1 d . . .
O6 O -0.2101(4) 0.09756(16) 0.2078(3) 0.0411(8) Uani 1 1 d . . .
C17 C -0.2897(6) 0.0632(2) 0.1206(5) 0.0378(11) Uani 1 1 d . . .
C18 C -0.4721(7) 0.0682(4) 0.1174(7) 0.0646(18) Uani 1 1 d . . .
H15 H -0.5158 0.0860 0.0333 0.097 Uiso 1 1 calc R . .
H16 H -0.5006 0.0971 0.1875 0.097 Uiso 1 1 calc R . .
H17 H -0.5174 0.0245 0.1293 0.097 Uiso 1 1 calc R . .

loop_
_atom_site_aniso_label
_atom_site_aniso_U_11
_atom_site_aniso_U_22
_atom_site_aniso_U_33
_atom_site_aniso_U_23
_atom_site_aniso_U_13
_atom_site_aniso_U_12
Zn1 0.0353(4) 0.0339(4) 0.0326(4) -0.0032(3) 0.0046(3) -0.0013(3)
Zn2 0.0360(3) 0.0326(3) 0.0321(3) -0.0023(2) 0.0049(2) -0.0009(2)
C1 0.033(2) 0.034(2) 0.034(2) 0.003(2) -0.001(2) 0.003(2)
C2 0.033(2) 0.040(3) 0.032(2) 0.008(2) 0.002(2) -0.001(2)
C3 0.035(3) 0.041(3) 0.038(3) -0.002(2) 0.005(2) 0.000(2)
C4 0.041(3) 0.050(3) 0.036(3) 0.002(2) 0.010(2) 0.001(2)
C5 0.041(3) 0.048(3) 0.039(3) 0.006(2) 0.002(2) -0.004(2)
C6 0.040(3) 0.038(3) 0.042(3) 0.004(2) 0.002(2) -0.003(2)
O1 0.045(2) 0.0350(18) 0.0340(18) -0.0004(14) 0.0109(16) -0.0029(15)
C7 0.035(3) 0.034(2) 0.038(3) 0.003(2) -0.003(2) -0.002(2)
N1 0.041(2) 0.033(2) 0.033(2) -0.0056(17) 0.0059(17) 0.0011(18)
O2 0.057(2) 0.0353(18) 0.0377(18) -0.0045(15) 0.0128(16) -0.0019(16)
C8 0.042(3) 0.039(3) 0.043(3) -0.008(2) 0.012(2) 0.003(2)
C9 0.046(3) 0.040(3) 0.037(3) -0.006(2) 0.009(2) 0.000(2)
O3 0.0389(19) 0.0396(19) 0.045(2) -0.0100(16) 0.0037(15) 0.0009(15)
N2 0.043(2) 0.033(2) 0.036(2) -0.0076(17) 0.0048(19) 0.0002(18)
C10 0.043(3) 0.044(3) 0.032(2) -0.002(2) 0.001(2) 0.000(2)
C11 0.041(3) 0.039(3) 0.035(3) 0.002(2) 0.003(2) 0.004(2)
C12 0.028(2) 0.036(2) 0.035(2) 0.004(2) 0.0062(19) -0.001(2)
C13 0.040(3) 0.036(3) 0.038(3) -0.007(2) 0.005(2) -0.005(2)
C14 0.042(3) 0.034(3) 0.052(3) 0.001(2) 0.009(2) 0.001(2)
C15 0.043(3) 0.037(3) 0.049(3) 0.008(2) 0.001(2) 0.004(2)
C16 0.049(3) 0.045(3) 0.039(3) -0.003(2) -0.001(2) -0.004(2)
O4 0.0439(19) 0.0331(18) 0.0342(17) -0.0014(14) 0.0005(15) 0.0042(15)
O5 0.0370(18) 0.0409(19) 0.0385(19) -0.0032(15) 0.0025(15) -0.0011(15)
O6 0.0383(19) 0.045(2) 0.0404(19) -0.0106(16) 0.0074(16) -0.0009(15)
C17 0.037(3) 0.039(3) 0.039(3) -0.004(2) 0.008(2) 0.002(2)
C18 0.039(3) 0.085(5) 0.068(4) -0.033(4) -0.005(3) 0.004(3)

loop_
_atom_type_symbol
_atom_type_description
_atom_type_scat_dispersion_real
_atom_type_scat_dispersion_imag
_atom_type_scat_source
C C 0.0033 0.0016 'International Tables Vol C Tables 4.2.6.8 and 6.1.1.4'
H H 0.0000 0.0000 'International Tables Vol C Tables 4.2.6.8 and 6.1.1.4'
N N 0.0061 0.0033 'International Tables Vol C Tables 4.2.6.8 and 6.1.1.4'
O O 0.0106 0.0060 'International Tables Vol C Tables 4.2.6.8 and 6.1.1.4'
Zn Zn 0.2839 1.4301 'International Tables Vol C Tables 4.2.6.8 and 6.1.1.4'

loop_
_geom_angle_atom_site_label_1
_geom_angle_atom_site_label_2
_geom_angle_atom_site_label_3
_geom_angle
_geom_angle_site_symmetry_1
_geom_angle_site_symmetry_3
_geom_angle_publ_flag
O5 Zn1 O5 180.00(19) . 3 ?
O5 Zn1 O4 88.66(13) . . ?
O5 Zn1 O4 91.34(13) 3 . ?
O5 Zn1 O4 91.34(13) . 3 ?
O5 Zn1 O4 88.66(13) 3 3 ?
O4 Zn1 O4 180.00(5) . 3 ?
O5 Zn1 O1 87.51(13) . . ?
O5 Zn1 O1 92.49(13) 3 . ?
O4 Zn1 O1 77.60(12) . . ?
O4 Zn1 O1 102.40(12) 3 . ?
O5 Zn1 O1 92.49(13) . 3 ?
O5 Zn1 O1 87.51(13) 3 3 ?
O4 Zn1 O1 102.40(12) . 3 ?
O4 Zn1 O1 77.60(12) 3 3 ?
O1 Zn1 O1 180.00(18) . 3 ?
O5 Zn1 Zn2 108.99(9) . 3 ?
O5 Zn1 Zn2 71.01(9) 3 3 ?
O4 Zn1 Zn2 137.80(9) . 3 ?
O4 Zn1 Zn2 42.20(9) 3 3 ?
O1 Zn1 Zn2 138.89(9) . 3 ?
O1 Zn1 Zn2 41.11(9) 3 3 ?
O5 Zn1 Zn2 71.01(9) . . ?
O5 Zn1 Zn2 108.99(9) 3 . ?
O4 Zn1 Zn2 42.20(9) . . ?
O4 Zn1 Zn2 137.80(9) 3 . ?
O1 Zn1 Zn2 41.11(9) . . ?
O1 Zn1 Zn2 138.89(9) 3 . ?
Zn2 Zn1 Zn2 180.00(3) 3 . ?
O6 Zn2 O1 102.35(15) . . ?
O6 Zn2 O4 99.36(14) . . ?
O1 Zn2 O4 82.94(13) . . ?
O6 Zn2 N2 115.71(16) . . ?
O1 Zn2 N2 141.76(16) . . ?
O4 Zn2 N2 87.25(14) . . ?
O6 Zn2 N1 100.53(15) . . ?
O1 Zn2 N1 86.69(14) . . ?
O4 Zn2 N1 159.13(16) . . ?
N2 Zn2 N1 89.79(15) . . ?
O6 Zn2 Zn1 86.34(10) . . ?
O1 Zn2 Zn1 44.87(9) . . ?
O4 Zn2 Zn1 44.38(9) . . ?
N2 Zn2 Zn1 130.74(11) . . ?
N1 Zn2 Zn1 131.02(11) . . ?
C6 C1 C2 119.0(4) . . ?
C6 C1 C7 116.0(4) . . ?
C2 C1 C7 125.0(4) . . ?
O1 C2 C3 120.0(4) . . ?
O1 C2 C1 122.0(4) . . ?
C3 C2 C1 118.0(4) . . ?
C4 C3 C2 121.3(5) . . ?
C4 C3 H1 119.4 . . ?
C2 C3 H1 119.4 . . ?
C5 C4 C3 120.8(5) . . ?
C5 C4 H2 119.6 . . ?
C3 C4 H2 119.6 . . ?
C6 C5 C4 118.7(5) . . ?
C6 C5 H3 120.7 . . ?
C4 C5 H3 120.7 . . ?
C5 C6 C1 122.2(5) . . ?
C5 C6 H4 118.9 . . ?
C1 C6 H4 118.9 . . ?
C2 O1 Zn2 128.5(3) . . ?
C2 O1 Zn1 132.8(3) . . ?
Zn2 O1 Zn1 94.03(13) . . ?
N1 C7 C1 125.3(4) . . ?
N1 C7 H5 117.4 . . ?
C1 C7 H5 117.4 . . ?
C7 N1 O2 110.5(4) . . ?
C7 N1 Zn2 124.5(3) . . ?
O2 N1 Zn2 124.7(3) . . ?
N1 O2 C8 110.3(3) . . ?
O2 C8 C9 112.1(4) . . ?
O2 C8 H6 109.2 . . ?
C9 C8 H6 109.2 . . ?
O2 C8 H7 109.2 . . ?
C9 C8 H7 109.2 . . ?
H6 C8 H7 107.9 . . ?
O3 C9 C8 113.7(4) . . ?
O3 C9 H8 108.8 . . ?
C8 C9 H8 108.8 . . ?
O3 C9 H9 108.8 . . ?
C8 C9 H9 108.8 . . ?
H8 C9 H9 107.7 . . ?
N2 O3 C9 111.9(4) . . ?
C10 N2 O3 109.0(4) . . ?
C10 N2 Zn2 128.1(3) . . ?
O3 N2 Zn2 120.5(3) . . ?
N2 C10 C11 126.0(4) . . ?
N2 C10 H10 117.0 . . ?
C11 C10 H10 117.0 . . ?
C12 C11 C16 120.0(4) . . ?
C12 C11 C10 124.8(4) . . ?
C16 C11 C10 115.0(4) . . ?
O4 C12 C13 120.2(4) . . ?
O4 C12 C11 122.3(4) . . ?
C13 C12 C11 117.5(4) . . ?
C14 C13 C12 120.7(5) . . ?
C14 C13 H11 119.7 . . ?
C12 C13 H11 119.7 . . ?
C13 C14 C15 122.0(5) . . ?
C13 C14 H12 119.0 . . ?
C15 C14 H12 119.0 . . ?
C16 C15 C14 118.1(5) . . ?
C16 C15 H13 121.0 . . ?
C14 C15 H13 121.0 . . ?
C15 C16 C11 121.6(5) . . ?
C15 C16 H14 119.2 . . ?
C11 C16 H14 119.2 . . ?
C12 O4 Zn2 130.2(3) . . ?
C12 O4 Zn1 131.9(3) . . ?
Zn2 O4 Zn1 93.42(13) . . ?
C17 O5 Zn1 136.4(3) . . ?
C17 O6 Zn2 120.6(3) . . ?
O5 C17 O6 125.5(5) . . ?
O5 C17 C18 118.9(5) . . ?
O6 C17 C18 115.6(4) . . ?
C17 C18 H15 109.5 . . ?
C17 C18 H16 109.5 . . ?
H15 C18 H16 109.5 . . ?
C17 C18 H17 109.5 . . ?
H15 C18 H17 109.5 . . ?
H16 C18 H17 109.5 . . ?

loop_
_geom_bond_atom_site_label_1
_geom_bond_atom_site_label_2
_geom_bond_distance
_geom_bond_site_symmetry_2
_geom_bond_publ_flag
Zn1 O5 2.079(3) . ?
Zn1 O5 2.079(3) 3 ?
Zn1 O4 2.129(3) . ?
Zn1 O4 2.129(3) 3 ?
Zn1 O1 2.149(3) . ?
Zn1 O1 2.149(3) 3 ?
Zn1 Zn2 3.0384(7) 3 ?
Zn1 Zn2 3.0384(7) . ?
Zn2 O6 1.961(4) . ?
Zn2 O1 2.003(3) . ?
Zn2 O4 2.045(3) . ?
Zn2 N2 2.062(4) . ?
Zn2 N1 2.123(4) . ?
C1 C6 1.401(7) . ?
C1 C2 1.414(7) . ?
C1 C7 1.458(7) . ?
C2 O1 1.325(6) . ?
C2 C3 1.393(7) . ?
C3 C4 1.383(7) . ?
C3 H1 0.9500 . ?
C4 C5 1.381(7) . ?
C4 H2 0.9500 . ?
C5 C6 1.368(7) . ?
C5 H3 0.9500 . ?
C6 H4 0.9500 . ?
C7 N1 1.280(6) . ?
C7 H5 0.9500 . ?
N1 O2 1.416(5) . ?
O2 C8 1.437(6) . ?
C8 C9 1.505(7) . ?
C8 H6 0.9900 . ?
C8 H7 0.9900 . ?
C9 O3 1.442(6) . ?
C9 H8 0.9900 . ?
C9 H9 0.9900 . ?
O3 N2 1.432(5) . ?
N2 C10 1.284(6) . ?
C10 C11 1.438(7) . ?
C10 H10 0.9500 . ?
C11 C12 1.415(7) . ?
C11 C16 1.417(7) . ?
C12 O4 1.326(6) . ?
C12 C13 1.406(7) . ?
C13 C14 1.379(7) . ?
C13 H11 0.9500 . ?
C14 C15 1.400(7) . ?
C14 H12 0.9500 . ?
C15 C16 1.362(8) . ?
C15 H13 0.9500 . ?
C16 H14 0.9500 . ?
O5 C17 1.241(6) . ?
O6 C17 1.277(6) . ?
C17 C18 1.520(7) . ?
C18 H15 0.9800 . ?
C18 H16 0.9800 . ?
C18 H17 0.9800 . ?

loop_
_geom_torsion_atom_site_label_1
_geom_torsion_atom_site_label_2
_geom_torsion_atom_site_label_3
_geom_torsion_atom_site_label_4
_geom_torsion
_geom_torsion_site_symmetry_1
_geom_torsion_site_symmetry_2
_geom_torsion_site_symmetry_3
_geom_torsion_site_symmetry_4
_geom_torsion_publ_flag
O5 Zn1 Zn2 O6 2.67(14) . . . . ?
O5 Zn1 Zn2 O6 -177.33(14) 3 . . . ?
O4 Zn1 Zn2 O6 -107.37(18) . . . . ?
O4 Zn1 Zn2 O6 72.63(18) 3 . . . ?
O1 Zn1 Zn2 O6 111.60(18) . . . . ?
O1 Zn1 Zn2 O6 -68.40(18) 3 . . . ?
O5 Zn1 Zn2 O1 -108.93(17) . . . . ?
O5 Zn1 Zn2 O1 71.07(17) 3 . . . ?
O4 Zn1 Zn2 O1 141.0(2) . . . . ?
O4 Zn1 Zn2 O1 -39.0(2) 3 . . . ?
O1 Zn1 Zn2 O1 180.0 3 . . . ?
Zn2 Zn1 Zn2 O1 143.3(12) 3 . . . ?
O5 Zn1 Zn2 O4 110.03(18) . . . . ?
O5 Zn1 Zn2 O4 -69.97(18) 3 . . . ?
O4 Zn1 Zn2 O4 180.0 3 . . . ?
O1 Zn1 Zn2 O4 -141.0(2) . . . . ?
O1 Zn1 Zn2 O4 39.0(2) 3 . . . ?
O5 Zn1 Zn2 N2 123.91(19) . . . . ?
O5 Zn1 Zn2 N2 -56.09(19) 3 . . . ?
O4 Zn1 Zn2 N2 13.9(2) . . . . ?
O4 Zn1 Zn2 N2 -166.1(2) 3 . . . ?
O1 Zn1 Zn2 N2 -127.2(2) . . . . ?
O1 Zn1 Zn2 N2 52.8(2) 3 . . . ?
O5 Zn1 Zn2 N1 -98.11(18) . . . . ?
O5 Zn1 Zn2 N1 81.89(18) 3 . . . ?
O4 Zn1 Zn2 N1 151.9(2) . . . . ?
O4 Zn1 Zn2 N1 -28.1(2) 3 . . . ?
O1 Zn1 Zn2 N1 10.8(2) . . . . ?
O1 Zn1 Zn2 N1 -169.2(2) 3 . . . ?
C6 C1 C2 O1 179.4(4) . . . . ?
C7 C1 C2 O1 -3.9(7) . . . . ?
C6 C1 C2 C3 -2.4(7) . . . . ?
C7 C1 C2 C3 174.4(4) . . . . ?
O1 C2 C3 C4 -178.1(4) . . . . ?
C1 C2 C3 C4 3.6(7) . . . . ?
C2 C3 C4 C5 -1.6(8) . . . . ?
C3 C4 C5 C6 -1.7(8) . . . . ?
C4 C5 C6 C1 2.9(8) . . . . ?
C2 C1 C6 C5 -0.8(7) . . . . ?
C7 C1 C6 C5 -177.8(4) . . . . ?
C3 C2 O1 Zn2 159.6(3) . . . . ?
C1 C2 O1 Zn2 -22.1(6) . . . . ?
C3 C2 O1 Zn1 10.4(7) . . . . ?
C1 C2 O1 Zn1 -171.4(3) . . . . ?
O6 Zn2 O1 C2 130.3(4) . . . . ?
O4 Zn2 O1 C2 -131.6(4) . . . . ?
N2 Zn2 O1 C2 -55.2(5) . . . . ?
N1 Zn2 O1 C2 30.3(4) . . . . ?
Zn1 Zn2 O1 C2 -157.9(5) . . . . ?
O6 Zn2 O1 Zn1 -71.78(15) . . . . ?
O4 Zn2 O1 Zn1 26.31(14) . . . . ?
N2 Zn2 O1 Zn1 102.7(2) . . . . ?
N1 Zn2 O1 Zn1 -171.84(15) . . . . ?
O5 Zn1 O1 C2 -140.1(4) . . . . ?
O5 Zn1 O1 C2 39.9(4) 3 . . . ?
O4 Zn1 O1 C2 130.7(4) . . . . ?
O4 Zn1 O1 C2 -49.3(4) 3 . . . ?
Zn2 Zn1 O1 C2 -23.7(5) 3 . . . ?
Zn2 Zn1 O1 C2 156.3(5) . . . . ?
O5 Zn1 O1 Zn2 63.54(14) . . . . ?
O5 Zn1 O1 Zn2 -116.46(14) 3 . . . ?
O4 Zn1 O1 Zn2 -25.63(14) . . . . ?
O4 Zn1 O1 Zn2 154.37(14) 3 . . . ?
Zn2 Zn1 O1 Zn2 180.0 3 . . . ?
C6 C1 C7 N1 -174.6(4) . . . . ?
C2 C1 C7 N1 8.6(7) . . . . ?
C1 C7 N1 O2 -174.8(4) . . . . ?
C1 C7 N1 Zn2 11.2(7) . . . . ?
O6 Zn2 N1 C7 -126.2(4) . . . . ?
O1 Zn2 N1 C7 -24.2(4) . . . . ?
O4 Zn2 N1 C7 36.0(7) . . . . ?
N2 Zn2 N1 C7 117.7(4) . . . . ?
Zn1 Zn2 N1 C7 -31.8(4) . . . . ?
O6 Zn2 N1 O2 60.7(3) . . . . ?
O1 Zn2 N1 O2 162.6(3) . . . . ?
O4 Zn2 N1 O2 -137.2(4) . . . . ?
N2 Zn2 N1 O2 -55.5(3) . . . . ?
Zn1 Zn2 N1 O2 155.0(3) . . . . ?
C7 N1 O2 C8 -175.5(4) . . . . ?
Zn2 N1 O2 C8 -1.5(5) . . . . ?
N1 O2 C8 C9 87.9(5) . . . . ?
O2 C8 C9 O3 -46.9(6) . . . . ?
C8 C9 O3 N2 -65.2(5) . . . . ?
C9 O3 N2 C10 -124.9(4) . . . . ?
C9 O3 N2 Zn2 71.6(4) . . . . ?
O6 Zn2 N2 C10 107.0(5) . . . . ?
O1 Zn2 N2 C10 -67.0(5) . . . . ?
O4 Zn2 N2 C10 8.0(5) . . . . ?
N1 Zn2 N2 C10 -151.4(5) . . . . ?
Zn1 Zn2 N2 C10 -1.7(5) . . . . ?
O6 Zn2 N2 O3 -93.0(3) . . . . ?
O1 Zn2 N2 O3 93.0(4) . . . . ?
O4 Zn2 N2 O3 168.0(3) . . . . ?
N1 Zn2 N2 O3 8.6(3) . . . . ?
Zn1 Zn2 N2 O3 158.3(2) . . . . ?
O3 N2 C10 C11 -168.5(5) . . . . ?
Zn2 N2 C10 C11 -6.6(8) . . . . ?
N2 C10 C11 C12 4.7(9) . . . . ?
N2 C10 C11 C16 179.8(5) . . . . ?
C16 C11 C12 O4 177.2(5) . . . . ?
C10 C11 C12 O4 -7.8(8) . . . . ?
C16 C11 C12 C13 -2.0(7) . . . . ?
C10 C11 C12 C13 172.9(5) . . . . ?
O4 C12 C13 C14 -178.0(5) . . . . ?
C11 C12 C13 C14 1.3(7) . . . . ?
C12 C13 C14 C15 -0.1(8) . . . . ?
C13 C14 C15 C16 -0.3(8) . . . . ?
C14 C15 C16 C11 -0.5(8) . . . . ?
C12 C11 C16 C15 1.7(8) . . . . ?
C10 C11 C16 C15 -173.8(5) . . . . ?
C13 C12 O4 Zn2 -167.4(3) . . . . ?
C11 C12 O4 Zn2 13.4(7) . . . . ?
C13 C12 O4 Zn1 -17.6(7) . . . . ?
C11 C12 O4 Zn1 163.1(4) . . . . ?
O6 Zn2 O4 C12 -127.2(4) . . . . ?
O1 Zn2 O4 C12 131.4(4) . . . . ?
N2 Zn2 O4 C12 -11.6(4) . . . . ?
N1 Zn2 O4 C12 70.6(6) . . . . ?
Zn1 Zn2 O4 C12 158.0(5) . . . . ?
O6 Zn2 O4 Zn1 74.87(15) . . . . ?
O1 Zn2 O4 Zn1 -26.55(15) . . . . ?
N2 Zn2 O4 Zn1 -169.52(16) . . . . ?
N1 Zn2 O4 Zn1 -87.3(4) . . . . ?
O5 Zn1 O4 C12 139.9(4) . . . . ?
O5 Zn1 O4 C12 -40.1(4) 3 . . . ?
O1 Zn1 O4 C12 -132.3(4) . . . . ?
O1 Zn1 O4 C12 47.7(4) 3 . . . ?
Zn2 Zn1 O4 C12 22.6(5) 3 . . . ?
Zn2 Zn1 O4 C12 -157.4(5) . . . . ?
O5 Zn1 O4 Zn2 -62.70(14) . . . . ?
O5 Zn1 O4 Zn2 117.30(14) 3 . . . ?
O1 Zn1 O4 Zn2 25.05(14) . . . . ?
O1 Zn1 O4 Zn2 -154.95(14) 3 . . . ?
Zn2 Zn1 O4 Zn2 180.0 3 . . . ?
O4 Zn1 O5 C17 36.2(5) . . . . ?
O4 Zn1 O5 C17 -143.8(5) 3 . . . ?
O1 Zn1 O5 C17 -41.5(5) . . . . ?
O1 Zn1 O5 C17 138.5(5) 3 . . . ?
Zn2 Zn1 O5 C17 177.0(5) 3 . . . ?
Zn2 Zn1 O5 C17 -3.0(5) . . . . ?
O1 Zn2 O6 C17 38.3(4) . . . . ?
O4 Zn2 O6 C17 -46.4(4) . . . . ?
N2 Zn2 O6 C17 -137.9(4) . . . . ?
N1 Zn2 O6 C17 127.2(4) . . . . ?
Zn1 Zn2 O6 C17 -3.9(4) . . . . ?
Zn1 O5 C17 O6 1.0(8) . . . . ?
Zn1 O5 C17 C18 -178.9(4) . . . . ?
Zn2 O6 C17 O5 3.3(7) . . . . ?
Zn2 O6 C17 C18 -176.8(4) . . . . ?
